data_4133870
loop_
_publ_author_name
'Meng, Peng'
'Brock, Aidan'
'Xu, Yanan'
'Han, Chenhui'
'Chen, Su'
'Yan, Cheng'
'McMurtrie, John'
'Xu, Jingsan'

_publ_section_title
;
 Crystal Transformation from the Incorporation of Coordinate Bonds into a
 Hydrogen-Bonded Network Yields Robust Free-Standing Supramolecular
 Membranes.
;
_journal_name_full 'Journal of the American Chemical Society'
_journal_paper_doi 10.1021/jacs.9b11336
_journal_year 2019
_chemical_formula_moiety '0.5(C12 H14 Ag4 N18 O6)'
_chemical_formula_sum 'C6 H7 Ag2 N9 O3'
_chemical_formula_weight 468.95
_space_group_crystal_system triclinic
_space_group_IT_number 1
_space_group_name_Hall 'P 1'
_space_group_name_H-M_alt 'P 1'
_atom_sites_solution_hydrogens geom
_audit_creation_date 2019-08-23
_audit_creation_method
;
Olex2 1.2
(compiled 2018.05.29 svn.r3508 for OlexSys, GUI svn.r5506)
;
_cell_angle_alpha 68.910(3)
_cell_angle_beta 85.125(2)
_cell_angle_gamma 84.854(2)
_cell_formula_units_Z 4
_cell_length_a 3.471
_cell_length_b 19.3414(6)
_cell_length_c 20.4117(8)
_cell_measurement_reflns_used 2736
_cell_measurement_temperature 100
_cell_measurement_theta_max 30.8170
_cell_measurement_theta_min 2.4930
_cell_volume 1271.33(7)
_computing_cell_refinement 'CrysAlisPro 1.171.40.53a (Rigaku OD, 2019)'
_computing_data_collection 'CrysAlisPro 1.171.40.53a (Rigaku OD, 2019)'
_computing_data_reduction 'CrysAlisPro 1.171.40.53a (Rigaku OD, 2019)'
_computing_molecular_graphics 'Olex2 (Dolomanov et al., 2009)'
_computing_publication_material 'Olex2 (Dolomanov et al., 2009)'
_computing_structure_refinement 'ShelXL (Sheldrick, 2015)'
_computing_structure_solution 'ShelXT (Sheldrick, 2015)'
_diffrn_ambient_temperature 100.0
_diffrn_detector_area_resol_mean 13.3333
_diffrn_measured_fraction_theta_full 0.699
_diffrn_measured_fraction_theta_max 0.699
_diffrn_measurement_details
;
List of Runs (angles in degrees, time in seconds):

  # Type    Start    End  Width  t~exp~   \w     \q     \k     \f   Frames
--------------------------------------------------------------------------
  1  \f      0.00 360.00   0.10    0.01   0.00   0.00   0.00    --  3600
;
_diffrn_measurement_device 'Eiger 16 X M'
_diffrn_measurement_device_type 'Eiger 16 X M'
_diffrn_measurement_method '\f scans'
_diffrn_radiation_type Synchrotron
_diffrn_radiation_wavelength 0.7108
_diffrn_reflns_av_unetI/netI 0.0247
_diffrn_reflns_Laue_measured_fraction_full 0.699
_diffrn_reflns_Laue_measured_fraction_max 0.699
_diffrn_reflns_limit_h_max 4
_diffrn_reflns_limit_h_min -4
_diffrn_reflns_limit_k_max 23
_diffrn_reflns_limit_k_min -23
_diffrn_reflns_limit_l_max 24
_diffrn_reflns_limit_l_min -24
_diffrn_reflns_number 6069
_diffrn_reflns_point_group_measured_fraction_full 0.351
_diffrn_reflns_point_group_measured_fraction_max 0.351
_diffrn_reflns_theta_full 25.126
_diffrn_reflns_theta_max 25.126
_diffrn_reflns_theta_min 1.813
_exptl_absorpt_coefficient_mu 3.105
_exptl_absorpt_correction_T_max 1.00000
_exptl_absorpt_correction_T_min 0.52898
_exptl_absorpt_correction_type multi-scan
_exptl_absorpt_process_details
;
CrysAlisPro 1.171.40.53a (Rigaku Oxford Diffraction, 2019)
Empirical absorption correction using spherical harmonics,
 implemented in SCALE3 ABSPACK scaling algorithm.
;
_exptl_crystal_colour colourless
_exptl_crystal_colour_primary colourless
_exptl_crystal_density_diffrn 2.450
_exptl_crystal_description needle
_exptl_crystal_F_000 896
_exptl_crystal_size_max 0.3
_exptl_crystal_size_mid 0.01
_exptl_crystal_size_min 0.01
_refine_diff_density_max 2.624
_refine_diff_density_min -2.174
_refine_diff_density_rms 0.467
_refine_ls_abs_structure_details
;
 Classical Flack method preferred over Parsons because s.u. lower.
;
_refine_ls_abs_structure_Flack 0.56(6)
_refine_ls_extinction_coef 0.013(3)
_refine_ls_extinction_expression Fc^*^=kFc[1+0.001xFc^2^\l^3^/sin(2\q)]^-1/4^
_refine_ls_extinction_method 'SHELXL-2018/3 (Sheldrick 2018)'
_refine_ls_goodness_of_fit_ref 1.166
_refine_ls_hydrogen_treatment constr
_refine_ls_matrix_type full
_refine_ls_number_parameters 637
_refine_ls_number_reflns 6069
_refine_ls_number_restraints 1089
_refine_ls_restrained_S_all 1.080
_refine_ls_R_factor_all 0.1029
_refine_ls_R_factor_gt 0.0935
_refine_ls_shift/su_max 0.001
_refine_ls_shift/su_mean 0.000
_refine_ls_structure_factor_coef Fsqd
_refine_ls_weighting_details 'w=1/[\s^2^(Fo^2^)+(0.2000P)^2^] where P=(Fo^2^+2Fc^2^)/3'
_refine_ls_weighting_scheme calc
_refine_ls_wR_factor_gt 0.2542
_refine_ls_wR_factor_ref 0.2718
_reflns_Friedel_coverage 0.006
_reflns_Friedel_fraction_full 0.004
_reflns_Friedel_fraction_max 0.004
_reflns_number_gt 4430
_reflns_number_total 6069
_reflns_threshold_expression 'I > 2\s(I)'
_cod_data_source_file ja9b11336_si_002.cif
_cod_data_source_block twin2_twin1_hklf4_sq
_cod_original_cell_volume 1271.29(7)
_cod_database_code 4133870
_shelx_shelxl_version_number 2018/3
_shelx_space_group_comment
;
The symmetry employed for this shelxl refinement is uniquely defined
by the following loop, which should always be used as a source of
symmetry information in preference to the above space-group names.
They are only intended as comments.
;
_olex2_refinement_description
;
1. Twinned data refinement
 Scales: 0.516(3)
 0.484(3)
2. Fixed Uiso
 At 1.2 times of:
  All N(H,H) groups
 At 1.5 times of:
  All O(H) groups
3. Uiso/Uaniso restraints and constraints
Uanis(O12) \\sim Ueq, Uanis(N25) \\sim Ueq, Uanis(C18) \\sim Ueq, Uanis(Ag1)
\\sim Ueq, Uanis(Ag7) \\sim Ueq, Uanis(Ag2) \\sim Ueq, Uanis(Ag3) \\sim Ueq,
Uanis(Ag6) \\sim Ueq, Uanis(Ag8) \\sim Ueq, Uanis(Ag5) \\sim Ueq, Uanis(Ag4)
\\sim Ueq, Uanis(N4) \\sim Ueq, Uanis(N31) \\sim Ueq, Uanis(N33) \\sim Ueq,
Uanis(N24) \\sim Ueq, Uanis(N22) \\sim Ueq, Uanis(N14) \\sim Ueq, Uanis(C3)
\\sim Ueq, Uanis(C23) \\sim Ueq, Uanis(N35) \\sim Ueq, Uanis(C24) \\sim Ueq,
Uanis(C19) \\sim Ueq, Uanis(N18) \\sim Ueq, Uanis(C8) \\sim Ueq, Uanis(N2)
\\sim Ueq, Uanis(N19) \\sim Ueq, Uanis(O1) \\sim Ueq, Uanis(N8) \\sim Ueq,
Uanis(N28) \\sim Ueq, Uanis(O11) \\sim Ueq, Uanis(N20) \\sim Ueq, Uanis(C22)
\\sim Ueq, Uanis(C16) \\sim Ueq, Uanis(C20) \\sim Ueq, Uanis(N23) \\sim Ueq,
Uanis(N27) \\sim Ueq, Uanis(C10) \\sim Ueq, Uanis(C21) \\sim Ueq, Uanis(N32)
\\sim Ueq, Uanis(N26) \\sim Ueq, Uanis(C7) \\sim Ueq, Uanis(N21) \\sim Ueq,
Uanis(O4) \\sim Ueq, Uanis(O3) \\sim Ueq, Uanis(N13) \\sim Ueq, Uanis(O2) \\sim
Ueq, Uanis(C11) \\sim Ueq, Uanis(N17) \\sim Ueq, Uanis(N16) \\sim Ueq,
Uanis(N9) \\sim Ueq, Uanis(N30) \\sim Ueq, Uanis(O9) \\sim Ueq, Uanis(N34)
\\sim Ueq, Uanis(C13) \\sim Ueq, Uanis(N29) \\sim Ueq, Uanis(N15) \\sim Ueq,
Uanis(C1) \\sim Ueq, Uanis(C4) \\sim Ueq, Uanis(C5) \\sim Ueq, Uanis(O7) \\sim
Ueq, Uanis(O6) \\sim Ueq, Uanis(N1) \\sim Ueq, Uanis(C6) \\sim Ueq, Uanis(N5)
\\sim Ueq, Uanis(O10) \\sim Ueq, Uanis(N3) \\sim Ueq, Uanis(C17) \\sim Ueq,
Uanis(C14) \\sim Ueq, Uanis(N12) \\sim Ueq, Uanis(O8) \\sim Ueq, Uanis(N36)
\\sim Ueq, Uanis(O5) \\sim Ueq, Uanis(C12) \\sim Ueq, Uanis(N10) \\sim Ueq,
Uanis(C9) \\sim Ueq, Uanis(N11) \\sim Ueq, Uanis(C2) \\sim Ueq, Uanis(C15)
\\sim Ueq, Uanis(N6) \\sim Ueq, Uanis(N7) \\sim Ueq: with sigma of 0.001 and
sigma for terminal atoms of 0.002
Uanis(N34) = Uanis(C24) = Uanis(N36) = Uanis(N35) = Uanis(O10) = Uanis(O11) =
Uanis(O12)
Uanis(C4) = Uanis(N4)
4. Rigid body (RIGU) restrains
 All non-hydrogen atoms
 with sigma for 1-2 distances of 0.004 and sigma for 1-3 distances of 0.004
5.a Fitted hexagon refined as free rotating group:
 N25(C18,N27,C17,N26,C16), N9(C6,N7,C5,N5,C4), C10(N13,C12,N17,C11,N15),
 N10(C9,N12,C8,N11,C7)
5.b X=CH2 refined with riding coordinates:
 N20(H20A,H20B), N8(H8A,H8B), N29(H29A,H29B), N18(H18A,H18B), N16(H16A,H16B),
 N6(H6A,H6B), N14(H14A,H14B), N4(H4A,H4B), N22(H22A,H22B), N24(H24A,H24B),
 N33(H33A,H33B), N31(H31A,H31B)
5.c Idealised tetrahedral OH refined as rotating group:
 O12(H12), O9(H9), O6(H6), O3(H3)
;
_platon_squeeze_void_probe_radius 1.20
_olex2_submission_special_instructions 'No special instructions were received'
_oxdiff_exptl_absorpt_empirical_details
;
Empirical correction (ABSPACK) includes:
- Absorption correction using spherical harmonics
- Frame scaling
;
_twin_special_details
;
Component 2 rotated by -179.9916\% 
 around [0.00 0.68 0.73] (reciprocal) or [-0.58 0.58 0.58] (direct)
;

loop_
_space_group_symop_operation_xyz
'x, y, z'

loop_
_atom_site_label
_atom_site_type_symbol
_atom_site_fract_x
_atom_site_fract_y
_atom_site_fract_z
_atom_site_U_iso_or_equiv
_atom_site_adp_type
_atom_site_occupancy
_atom_site_site_symmetry_order
_atom_site_calc_flag
_atom_site_refinement_flags_posn
_atom_site_refinement_flags_adp
Ag1 Ag 0.2403(6) -0.90994(12) 0.12145(11) 0.0083(7) Uani 1 1 d . U
Ag3 Ag -0.4801(6) -0.40981(12) -0.37851(11) 0.0084(7) Uani 1 1 d . U
Ag7 Ag -0.4797(6) -0.74213(12) -0.53224(12) 0.0099(7) Uani 1 1 d . U
Ag5 Ag -1.2733(6) -1.24202(12) -0.03200(12) 0.0112(7) Uani 1 1 d . U
Ag4 Ag -0.4810(6) -0.18310(11) -0.66128(11) 0.0095(7) Uani 1 1 d . U
Ag2 Ag 0.2964(6) -0.68315(11) -0.16131(11) 0.0083(7) Uani 1 1 d . U
Ag6 Ag -1.2276(6) -1.01121(11) -0.32196(11) 0.0077(7) Uani 1 1 d . U
Ag8 Ag -0.4659(6) -0.51115(11) -0.82190(10) 0.0067(7) Uani 1 1 d . U
O12 O -0.405(6) -0.5461(11) -0.9668(10) 0.0042(17) Uani 1 1 d . U
H12 H -0.549189 -0.580469 -0.944226 0.006 Uiso 1 1 calc GR .
N25 N -0.951(6) -0.9597(9) -0.4201(6) 0.006(4) Uani 1 1 d . U
C18 C -0.991(6) -0.9839(8) -0.4753(8) 0.003(4) Uani 1 1 d G U
N27 N -0.894(6) -0.9388(9) -0.5440(7) 0.009(4) Uani 1 1 d G U
C17 C -0.755(6) -0.8695(9) -0.5574(6) 0.009(4) Uani 1 1 d G U
N26 N -0.715(6) -0.8452(8) -0.5021(8) 0.007(4) Uani 1 1 d G U
C16 C -0.813(6) -0.8903(9) -0.4334(7) 0.005(4) Uani 1 1 d G U
O9 O -1.113(6) -1.0465(10) -0.4673(10) 0.004(4) Uani 1 1 d . U
H9 H -1.057825 -1.077040 -0.427507 0.006 Uiso 1 1 calc GR .
N34 N -0.682(7) -0.4571(13) -0.9221(12) 0.0042(17) Uani 1 1 d . U
O8 O -0.694(6) -0.8269(11) -0.6209(10) 0.007(4) Uani 1 1 d . U
O6 O -0.904(6) -0.4916(11) -0.4614(10) 0.007(4) Uani 1 1 d . U
H6 H -0.696678 -0.514492 -0.444858 0.011 Uiso 1 1 calc GR .
O3 O 0.816(7) -0.9930(11) 0.0384(11) 0.008(4) Uani 1 1 d . U
H3 H 0.940743 -0.992958 0.071830 0.012 Uiso 1 1 calc GR .
O11 O -0.883(6) -0.3273(11) -1.1198(10) 0.0042(17) Uani 1 1 d . U
N36 N -0.671(7) -0.4374(13) -1.0407(12) 0.0042(17) Uani 1 1 d . U
C13 C -1.675(8) -1.0819(15) -0.0767(14) 0.002(4) Uani 1 1 d . U
O5 O -0.844(6) -0.3219(12) -0.6851(11) 0.011(4) Uani 1 1 d . U
N3 N 0.813(8) -0.9061(15) -0.0738(14) 0.014(4) Uani 1 1 d . U
N20 N -1.735(7) -1.0978(13) -0.0125(12) 0.004(4) Uani 1 1 d . U
H20A H -1.855205 -1.065064 0.004089 0.005 Uiso 1 1 calc R .
H20B H -1.657042 -1.141943 0.016513 0.005 Uiso 1 1 calc R .
N8 N 0.012(8) -0.5622(15) -0.3114(13) 0.011(5) Uani 1 1 d . U
H8A H -0.042160 -0.536171 -0.355126 0.013 Uiso 1 1 calc R U
H8B H 0.128822 -0.606841 -0.300891 0.013 Uiso 1 1 calc R U
C24 C -0.595(8) -0.4808(15) -0.9755(14) 0.0042(17) Uani 1 1 d . U
N29 N -0.175(8) -0.5970(14) -0.5136(13) 0.006(4) Uani 1 1 d . U
H29A H -0.107828 -0.562849 -0.498432 0.008 Uiso 1 1 calc R .
H29B H -0.227512 -0.641260 -0.483402 0.008 Uiso 1 1 calc R .
N2 N 0.532(8) -0.7864(14) -0.0981(13) 0.006(4) Uani 1 1 d . U
N18 N -0.172(8) -0.0638(15) -0.8105(13) 0.011(5) Uani 1 1 d . U
H18A H -0.092479 -0.039013 -0.854168 0.014 Uiso 1 1 calc R .
H18B H -0.260173 -0.108077 -0.799562 0.014 Uiso 1 1 calc R .
O1 O 0.263(6) -0.7551(11) -0.0064(10) 0.004(4) Uani 1 1 d . U
N9 N -0.022(5) -0.5796(7) -0.1923(8) 0.011(4) Uani 1 1 d . U
C6 C -0.081(5) -0.5343(9) -0.2615(7) 0.008(4) Uani 1 1 d G U
N7 N -0.266(6) -0.4640(9) -0.2761(6) 0.008(4) Uani 1 1 d G U
C5 C -0.391(5) -0.4390(7) -0.2215(8) 0.008(4) Uani 1 1 d G U
N5 N -0.332(5) -0.4843(8) -0.1523(7) 0.002(4) Uani 1 1 d G U
C4 C -0.148(6) -0.5546(8) -0.1377(6) 0.004(3) Uani 1 1 d G U
O4 O -0.527(6) -0.2557(11) -0.5068(10) 0.007(4) Uani 1 1 d . U
C19 C -0.197(9) -0.5826(15) -0.5785(15) 0.005(4) Uani 1 1 d . U
N28 N -0.285(7) -0.6370(13) -0.6014(12) 0.006(4) Uani 1 1 d . U
C20 C -0.153(9) -0.4983(15) -0.6905(15) 0.005(4) Uani 1 1 d . U
C10 C -0.204(6) -0.0530(9) -0.6385(6) 0.010(4) Uani 1 1 d . U
N13 N -0.251(6) -0.0788(7) -0.6926(9) 0.008(4) Uani 1 1 d G U
C12 C -0.161(6) -0.0347(9) -0.7619(7) 0.011(4) Uani 1 1 d G U
N17 N -0.024(6) 0.0351(9) -0.7772(6) 0.008(4) Uani 1 1 d G U
C11 C 0.023(6) 0.0609(7) -0.7231(8) 0.010(4) Uani 1 1 d G U
N15 N -0.067(6) 0.0168(9) -0.6538(7) 0.004(4) Uani 1 1 d G U
O2 O 0.832(6) -0.8240(12) -0.1843(11) 0.013(4) Uani 1 1 d . U
N19 N -1.479(8) -1.1367(13) -0.1008(12) 0.004(4) Uani 1 1 d . U
C21 C -0.316(9) -0.6205(16) -0.6724(15) 0.008(4) Uani 1 1 d . U
C1 C 0.428(9) -0.8008(16) -0.0290(15) 0.003(4) Uani 1 1 d . U
C14 C -1.670(9) -0.9963(16) -0.1935(15) 0.003(4) Uani 1 1 d . U
N32 N -0.273(8) -0.5504(14) -0.7183(13) 0.009(4) Uani 1 1 d . U
C22 C -0.888(8) -0.3902(15) -0.9374(14) 0.004(4) Uani 1 1 d . U
N10 N -0.706(6) -0.3732(9) -0.4796(6) 0.011(4) Uani 1 1 d . U
C9 C -0.834(6) -0.4256(7) -0.5033(8) 0.007(4) Uani 1 1 d G U
N12 N -0.887(6) -0.4077(9) -0.5745(9) 0.011(4) Uani 1 1 d G U
C8 C -0.812(6) -0.3372(10) -0.6219(6) 0.010(4) Uani 1 1 d G U
N11 N -0.684(6) -0.2848(7) -0.5981(8) 0.007(4) Uani 1 1 d G U
C7 C -0.631(6) -0.3027(8) -0.5270(8) 0.007(4) Uani 1 1 d G U
N23 N -1.505(7) -1.0472(13) -0.2187(12) 0.004(4) Uani 1 1 d . U
N1 N 0.515(8) -0.8721(14) 0.0193(13) 0.008(4) Uani 1 1 d . U
N16 N 0.139(7) 0.1237(13) -0.7359(13) 0.004(4) Uani 1 1 d . U
H16A H 0.193629 0.152496 -0.779600 0.005 Uiso 1 1 calc R .
H16B H 0.167718 0.139365 -0.701158 0.005 Uiso 1 1 calc R .
N21 N -1.787(7) -1.0159(13) -0.1233(12) 0.003(4) Uani 1 1 d . U
N30 N -0.118(7) -0.5157(12) -0.6244(12) 0.004(4) Uani 1 1 d . U
O7 O -0.771(6) -0.8703(11) -0.3863(10) 0.007(4) Uani 1 1 d . U
O10 O -1.000(6) -0.3695(11) -0.8846(10) 0.0042(17) Uani 1 1 d . U
C15 C -1.397(8) -1.1169(16) -0.1712(15) 0.002(4) Uani 1 1 d . U
C2 C 0.734(9) -0.8359(17) -0.1192(15) 0.009(4) Uani 1 1 d . U
N6 N -0.541(8) -0.3766(14) -0.2369(14) 0.010(5) Uani 1 1 d . U
H6A H -0.617148 -0.358533 -0.203736 0.012 Uiso 1 1 calc R .
H6B H -0.574276 -0.349390 -0.281300 0.012 Uiso 1 1 calc R .
C23 C -0.811(8) -0.3687(15) -1.0580(14) 0.005(4) Uani 1 1 d . U
N35 N -0.958(7) -0.3466(13) -1.0022(12) 0.0042(17) Uani 1 1 d . U
N14 N -0.261(7) -0.0925(14) -0.5753(13) 0.007(4) Uani 1 1 d . U
H14A H -0.332980 -0.138012 -0.563938 0.009 Uiso 1 1 calc R .
H14B H -0.229393 -0.074722 -0.542156 0.009 Uiso 1 1 calc R .
C3 C 0.727(9) -0.9216(16) -0.0042(15) 0.007(4) Uani 1 1 d . U
N4 N -0.107(7) -0.5943(13) -0.0733(12) 0.004(3) Uani 1 1 d . U
H4A H -0.194133 -0.576951 -0.040106 0.005 Uiso 1 1 calc R .
H4B H 0.008339 -0.639145 -0.062022 0.005 Uiso 1 1 calc R .
N22 N -1.776(8) -0.9382(14) -0.2333(13) 0.010(5) Uani 1 1 d . U
H22A H -1.744381 -0.928830 -0.278854 0.012 Uiso 1 1 calc R .
H22B H -1.885523 -0.903901 -0.217599 0.012 Uiso 1 1 calc R .
N24 N -1.235(8) -1.1689(15) -0.1930(14) 0.011(5) Uani 1 1 d . U
H24A H -1.185361 -1.213878 -0.162633 0.013 Uiso 1 1 calc R U
H24B H -1.176137 -1.159021 -0.238144 0.013 Uiso 1 1 calc R U
N33 N -0.417(8) -0.6701(16) -0.6941(14) 0.015(5) Uani 1 1 d . U
H33A H -0.458645 -0.658696 -0.738852 0.018 Uiso 1 1 calc R .
H33B H -0.444902 -0.715672 -0.664413 0.018 Uiso 1 1 calc R .
N31 N -0.098(8) -0.4354(13) -0.7359(13) 0.007(5) Uani 1 1 d . U
H31A H -0.030692 -0.399562 -0.723149 0.009 Uiso 1 1 calc R U
H31B H -0.127545 -0.427244 -0.780552 0.009 Uiso 1 1 calc R U

loop_
_atom_site_aniso_label
_atom_site_aniso_U_11
_atom_site_aniso_U_22
_atom_site_aniso_U_33
_atom_site_aniso_U_23
_atom_site_aniso_U_13
_atom_site_aniso_U_12
Ag1 0.0097(12) 0.0081(11) 0.0045(10) 0.0007(8) 0.0015(8) -0.0018(8)
Ag3 0.0095(12) 0.0086(11) 0.0055(10) -0.0006(8) -0.0014(8) -0.0001(8)
Ag7 0.0112(13) 0.0079(11) 0.0096(11) -0.0013(8) 0.0006(8) -0.0038(9)
Ag5 0.0112(13) 0.0089(11) 0.0120(11) -0.0022(9) -0.0014(9) 0.0018(9)
Ag4 0.0106(12) 0.0077(11) 0.0095(10) -0.0016(8) 0.0002(8) -0.0036(9)
Ag2 0.0080(12) 0.0063(11) 0.0087(10) -0.0009(8) -0.0014(8) 0.0026(8)
Ag6 0.0090(12) 0.0084(11) 0.0047(10) -0.0016(8) 0.0011(8) -0.0008(8)
Ag8 0.0079(12) 0.0070(11) 0.0045(10) -0.0008(8) -0.0023(8) 0.0005(8)
O12 0.0041(19) 0.0043(18) 0.0043(18) -0.0015(9) -0.0004(7) -0.0001(7)
N25 0.006(4) 0.006(4) 0.006(4) -0.002(2) -0.0003(16) -0.0006(16)
C18 0.003(4) 0.003(4) 0.003(4) -0.001(2) -0.0002(16) 0.0001(16)
N27 0.009(4) 0.008(4) 0.009(4) -0.003(2) -0.0004(16) -0.0004(16)
C17 0.009(5) 0.009(4) 0.009(4) -0.003(2) -0.0004(16) -0.0004(16)
N26 0.007(4) 0.007(4) 0.007(4) -0.002(2) -0.0003(16) -0.0008(16)
C16 0.005(4) 0.005(4) 0.005(4) -0.002(2) -0.0003(16) -0.0004(16)
O9 0.003(5) 0.005(4) 0.003(5) 0.000(3) -0.001(3) -0.002(3)
N34 0.0041(19) 0.0043(18) 0.0043(18) -0.0015(9) -0.0004(7) -0.0001(7)
O8 0.007(5) 0.008(5) 0.007(4) -0.003(3) -0.001(3) -0.003(3)
O6 0.006(5) 0.007(4) 0.008(5) -0.002(3) 0.000(3) -0.001(3)
O3 0.008(5) 0.008(4) 0.008(5) -0.002(3) -0.002(3) 0.001(3)
O11 0.0041(19) 0.0043(18) 0.0043(18) -0.0015(9) -0.0004(7) -0.0001(7)
N36 0.0041(19) 0.0043(18) 0.0043(18) -0.0015(9) -0.0004(7) -0.0001(7)
C13 0.001(4) 0.002(4) 0.002(4) -0.001(2) -0.0002(15) -0.0001(16)
O5 0.011(5) 0.011(5) 0.010(4) -0.004(3) -0.002(3) -0.003(3)
N3 0.014(4) 0.014(4) 0.014(4) -0.005(2) -0.0005(16) -0.0005(16)
N20 0.004(5) 0.003(5) 0.004(4) -0.001(3) 0.000(3) 0.001(3)
N8 0.011(6) 0.011(5) 0.011(5) -0.004(3) -0.001(3) -0.002(3)
C24 0.0041(19) 0.0043(18) 0.0043(18) -0.0015(9) -0.0004(7) -0.0001(7)
N29 0.007(5) 0.006(5) 0.006(5) -0.002(3) -0.001(3) -0.001(3)
N2 0.006(4) 0.006(4) 0.006(4) -0.002(2) -0.0005(15) -0.0005(15)
N18 0.012(6) 0.011(6) 0.011(5) -0.004(3) -0.001(3) 0.001(3)
O1 0.004(5) 0.003(4) 0.004(4) -0.001(3) 0.000(3) 0.002(3)
N9 0.011(4) 0.011(4) 0.011(4) -0.004(2) -0.0004(16) -0.0006(16)
C6 0.008(5) 0.008(4) 0.009(4) -0.003(2) -0.0002(16) -0.0006(16)
N7 0.008(4) 0.008(4) 0.008(4) -0.003(2) -0.0003(16) -0.0006(15)
C5 0.008(4) 0.008(4) 0.008(4) -0.003(2) -0.0008(16) -0.0006(16)
N5 0.002(4) 0.003(4) 0.002(4) -0.0010(19) -0.0005(16) -0.0006(15)
C4 0.003(3) 0.004(3) 0.004(3) -0.0012(17) -0.0003(14) 0.0001(14)
O4 0.007(5) 0.008(5) 0.007(5) -0.001(3) -0.002(3) -0.002(3)
C19 0.005(4) 0.005(4) 0.005(4) -0.002(2) -0.0001(16) -0.0001(16)
N28 0.006(4) 0.007(4) 0.006(4) -0.002(2) -0.0005(16) -0.0007(16)
C20 0.005(4) 0.005(4) 0.006(4) -0.002(2) -0.0004(16) -0.0006(16)
C10 0.010(5) 0.010(4) 0.010(4) -0.004(2) -0.0007(16) -0.0008(16)
N13 0.008(4) 0.007(4) 0.008(4) -0.003(2) -0.0005(16) -0.0007(16)
C12 0.011(5) 0.011(5) 0.011(5) -0.004(2) -0.0008(16) -0.0009(16)
N17 0.008(4) 0.008(4) 0.008(4) -0.003(2) -0.0002(16) -0.0003(16)
C11 0.010(5) 0.009(4) 0.010(4) -0.003(2) -0.0003(16) -0.0006(16)
N15 0.003(4) 0.004(4) 0.004(4) -0.0010(19) -0.0006(16) 0.0003(16)
O2 0.012(5) 0.012(5) 0.013(5) -0.004(3) -0.001(3) 0.000(3)
N19 0.005(4) 0.005(4) 0.004(4) -0.002(2) 0.0000(15) 0.0000(15)
C21 0.008(5) 0.008(4) 0.008(4) -0.003(2) -0.0004(16) -0.0009(16)
C1 0.002(4) 0.003(4) 0.003(4) -0.001(2) 0.0000(15) -0.0004(15)
C14 0.003(4) 0.003(4) 0.003(4) -0.001(2) -0.0002(16) 0.0000(15)
N32 0.009(4) 0.009(4) 0.009(4) -0.003(2) -0.0002(16) -0.0006(16)
C22 0.004(4) 0.003(4) 0.003(4) -0.001(2) 0.0000(16) -0.0004(15)
N10 0.011(4) 0.011(4) 0.011(4) -0.004(2) -0.0006(16) -0.0011(16)
C9 0.007(4) 0.007(4) 0.007(4) -0.002(2) -0.0002(16) -0.0007(16)
N12 0.011(4) 0.011(4) 0.011(4) -0.004(2) -0.0009(16) -0.0009(16)
C8 0.010(5) 0.010(4) 0.010(4) -0.004(2) -0.0004(16) -0.0006(16)
N11 0.007(4) 0.008(4) 0.007(4) -0.002(2) -0.0005(16) -0.0006(16)
C7 0.007(5) 0.007(4) 0.007(4) -0.002(2) -0.0006(16) -0.0006(16)
N23 0.004(4) 0.004(4) 0.004(4) -0.001(2) -0.0003(16) -0.0005(15)
N1 0.007(4) 0.008(4) 0.008(4) -0.002(2) -0.0006(16) -0.0008(15)
N16 0.003(5) 0.005(5) 0.004(5) 0.000(3) -0.001(3) -0.001(3)
N21 0.002(4) 0.003(4) 0.003(4) -0.0009(19) 0.0004(15) 0.0002(16)
N30 0.004(4) 0.005(4) 0.005(4) -0.0016(19) -0.0005(16) -0.0007(16)
O7 0.008(5) 0.007(5) 0.006(4) -0.003(3) -0.001(3) 0.000(3)
O10 0.0041(19) 0.0043(18) 0.0043(18) -0.0015(9) -0.0004(7) -0.0001(7)
C15 0.002(4) 0.002(4) 0.002(4) -0.001(2) 0.0001(16) -0.0003(15)
C2 0.008(4) 0.009(4) 0.009(4) -0.003(2) -0.0004(16) -0.0005(16)
N6 0.010(5) 0.010(5) 0.009(5) -0.003(3) 0.000(3) 0.001(3)
C23 0.004(4) 0.005(4) 0.004(4) -0.0015(19) -0.0001(16) 0.0001(15)
N35 0.0041(19) 0.0043(18) 0.0043(18) -0.0015(9) -0.0004(7) -0.0001(7)
N14 0.007(5) 0.008(5) 0.008(5) -0.004(3) -0.001(3) -0.001(3)
C3 0.007(4) 0.007(4) 0.008(4) -0.002(2) -0.0006(16) -0.0003(16)
N4 0.003(3) 0.004(3) 0.004(3) -0.0012(17) -0.0003(14) 0.0001(14)
N22 0.010(5) 0.010(5) 0.009(5) -0.003(3) -0.001(3) 0.003(3)
N24 0.012(6) 0.010(5) 0.011(5) -0.005(3) 0.001(3) 0.000(3)
N33 0.016(6) 0.015(6) 0.015(6) -0.005(3) -0.002(3) -0.002(3)
N31 0.007(5) 0.007(5) 0.007(5) -0.002(3) 0.001(3) -0.001(3)

loop_
_atom_type_symbol
_atom_type_description
_atom_type_scat_dispersion_real
_atom_type_scat_dispersion_imag
_atom_type_scat_source
C C 0.0033 0.0016 'International Tables Vol C Tables 4.2.6.8 and 6.1.1.4'
H H 0.0000 0.0000 'International Tables Vol C Tables 4.2.6.8 and 6.1.1.4'
Ag Ag -0.8971 1.1015 'International Tables Vol C Tables 4.2.6.8 and 6.1.1.4'
N N 0.0061 0.0033 'International Tables Vol C Tables 4.2.6.8 and 6.1.1.4'
O O 0.0106 0.0060 'International Tables Vol C Tables 4.2.6.8 and 6.1.1.4'

loop_
_geom_angle_atom_site_label_1
_geom_angle_atom_site_label_2
_geom_angle_atom_site_label_3
_geom_angle
_geom_angle_site_symmetry_3
N1 Ag1 N17 171(5) 1_546
N10 Ag3 N7 170.9(7) .
N26 Ag7 N28 158.1(8) .
N19 Ag5 N35 156.9(9) 1_546
N11 Ag4 N13 161.1(7) .
N2 Ag2 N9 160.9(8) .
N25 Ag6 N23 170.5(8) .
N34 Ag8 N32 171.3(9) .
C18 N25 Ag6 120.6(9) .
C18 N25 C16 120.0 .
C16 N25 Ag6 117.4(8) .
N25 C18 N27 120.0 .
O9 C18 N25 123.6(14) .
O9 C18 N27 116.4(14) .
C17 N27 C18 120.0 .
N27 C17 N26 120.0 .
O8 C17 N27 119.0(14) .
O8 C17 N26 120.9(15) .
C17 N26 Ag7 114.3(9) .
C17 N26 C16 120.0 .
C16 N26 Ag7 125.7(9) .
N26 C16 N25 120.0 .
O7 C16 N25 120.1(15) .
O7 C16 N26 119.9(15) .
C24 N34 Ag8 123.1(18) .
C24 N34 C22 116(2) .
C22 N34 Ag8 120.3(17) .
C23 N36 C24 124(2) .
N20 C13 N19 118(3) .
N20 C13 N21 123(3) .
N21 C13 N19 120(2) .
C3 N3 C2 119(3) .
N34 C24 O12 122(2) .
N36 C24 O12 117(2) .
N36 C24 N34 121(2) .
C1 N2 Ag2 111(2) .
C2 N2 Ag2 127(2) .
C2 N2 C1 121(3) .
C6 N9 Ag2 124.9(9) .
C6 N9 C4 120.0 .
C4 N9 Ag2 114.8(9) .
N8 C6 N9 118.2(16) .
N8 C6 N7 121.6(16) .
N7 C6 N9 120.0 .
C6 N7 Ag3 117.5(9) .
C6 N7 C5 120.0 .
C5 N7 Ag3 120.5(9) .
N5 C5 N7 120.0 .
N6 C5 N7 117.6(16) .
N6 C5 N5 122.3(16) .
C5 N5 C4 120.0 .
N5 C4 N9 120.0 .
N4 C4 N9 122.6(16) .
N4 C4 N5 117.4(16) .
N29 C19 N28 119(3) .
N29 C19 N30 120(3) .
N30 C19 N28 120(2) .
C19 N28 Ag7 123.2(18) .
C19 N28 C21 119(2) .
C21 N28 Ag7 116.7(18) .
N30 C20 N32 121(3) .
N31 C20 N32 114(3) .
N31 C20 N30 125(3) .
N13 C10 N15 120.0 .
N14 C10 N13 122.0(17) .
N14 C10 N15 117.9(17) .
C10 N13 Ag4 115.3(9) .
C10 N13 C12 120.0 .
C12 N13 Ag4 124.6(9) .
N18 C12 N13 118.0(16) .
N18 C12 N17 121.7(16) .
N17 C12 N13 120.0 .
C12 N17 Ag1 119.1(9) 1_564
C12 N17 C11 120.0 .
C11 N17 Ag1 119.2(9) 1_564
N17 C11 N15 120.0 .
N16 C11 N17 120.9(16) .
N16 C11 N15 119.1(16) .
C11 N15 C10 120.0 .
C13 N19 Ag5 123.0(18) .
C15 N19 Ag5 119.8(19) .
C15 N19 C13 117(2) .
N32 C21 N28 120(2) .
N33 C21 N28 120(3) .
N33 C21 N32 120(3) .
N2 C1 N1 119(3) .
O1 C1 N2 124(3) .
O1 C1 N1 118(3) .
N23 C14 N21 120(3) .
N22 C14 N23 119(3) .
N22 C14 N21 120(3) .
C20 N32 Ag8 118.9(18) .
C21 N32 Ag8 123.4(19) .
C21 N32 C20 117(2) .
O10 C22 N34 116(2) .
O10 C22 N35 121(2) .
N35 C22 N34 123(2) .
C9 N10 Ag3 118.6(9) .
C9 N10 C7 120.0 .
C7 N10 Ag3 119.2(9) .
O6 C9 N10 122.0(14) .
O6 C9 N12 118.0(14) .
N10 C9 N12 120.0 .
C8 N12 C9 120.0 .
O5 C8 N12 120.3(15) .
O5 C8 N11 119.6(15) .
N12 C8 N11 120.0 .
C8 N11 Ag4 125.7(9) .
C7 N11 Ag4 113.8(9) .
C7 N11 C8 120.0 .
O4 C7 N10 120.7(15) .
O4 C7 N11 119.3(15) .
N11 C7 N10 120.0 .
C14 N23 Ag6 118.9(19) .
C14 N23 C15 118(2) .
C15 N23 Ag6 118.9(19) .
C1 N1 Ag1 122(2) .
C3 N1 Ag1 119(2) .
C3 N1 C1 118(2) .
C13 N21 C14 121(3) .
C20 N30 C19 122(2) .
N19 C15 N23 123(3) .
N24 C15 N19 116(3) .
N24 C15 N23 121(3) .
N2 C2 N3 121(3) .
O2 C2 N3 116(3) .
O2 C2 N2 123(3) .
O11 C23 N36 124(3) .
O11 C23 N35 119(2) .
N36 C23 N35 116(2) .
C22 N35 Ag5 126.0(19) 1_564
C22 N35 C23 119(2) .
C23 N35 Ag5 115.0(17) 1_564
N3 C3 O3 116(3) .
N1 C3 O3 123(3) .
N1 C3 N3 121(3) .

loop_
_geom_bond_atom_site_label_1
_geom_bond_atom_site_label_2
_geom_bond_distance
_geom_bond_site_symmetry_2
Ag1 N17 2.13(14) 1_546
Ag1 N1 2.12(2) .
Ag3 N7 2.137(12) .
Ag3 N10 2.121(13) .
Ag7 N26 2.085(13) .
Ag7 N28 2.15(2) .
Ag5 N19 2.12(2) .
Ag5 N35 2.12(2) 1_546
Ag4 N13 2.096(12) .
Ag4 N11 2.072(12) .
Ag2 N2 2.09(2) .
Ag2 N9 2.108(12) .
Ag6 N25 2.081(13) .
Ag6 N23 2.14(2) .
Ag8 N34 2.10(2) .
Ag8 N32 2.12(2) .
O12 C24 1.33(3) .
N25 C18 1.3900 .
N25 C16 1.3900 .
C18 N27 1.3900 .
C18 O9 1.27(2) .
N27 C17 1.3900 .
C17 N26 1.3900 .
C17 O8 1.27(2) .
N26 C16 1.3900 .
C16 O7 1.18(2) .
N34 C24 1.33(3) .
N34 C22 1.36(4) .
O6 C9 1.29(2) .
O3 C3 1.37(4) .
O11 C23 1.26(3) .
N36 C24 1.33(4) .
N36 C23 1.30(3) .
C13 N20 1.24(4) .
C13 N19 1.42(4) .
C13 N21 1.34(4) .
O5 C8 1.23(2) .
N3 C2 1.36(4) .
N3 C3 1.35(4) .
N8 C6 1.32(3) .
N29 C19 1.26(4) .
N2 C1 1.36(4) .
N2 C2 1.31(4) .
N18 C12 1.31(3) .
O1 C1 1.22(3) .
N9 C6 1.3900 .
N9 C4 1.3900 .
C6 N7 1.3900 .
N7 C5 1.3900 .
C5 N5 1.3900 .
C5 N6 1.21(3) .
N5 C4 1.3900 .
C4 N4 1.27(3) .
O4 C7 1.22(2) .
C19 N28 1.36(3) .
C19 N30 1.33(3) .
N28 C21 1.38(4) .
C20 N32 1.43(3) .
C20 N30 1.28(4) .
C20 N31 1.25(4) .
C10 N13 1.3900 .
C10 N15 1.3900 .
C10 N14 1.25(3) .
N13 C12 1.3900 .
C12 N17 1.3900 .
N17 C11 1.3900 .
C11 N15 1.3900 .
C11 N16 1.25(3) .
O2 C2 1.28(4) .
N19 C15 1.36(4) .
C21 N32 1.36(4) .
C21 N33 1.28(4) .
C1 N1 1.40(4) .
C14 N23 1.33(4) .
C14 N21 1.38(4) .
C14 N22 1.17(4) .
C22 O10 1.30(3) .
C22 N35 1.32(4) .
N10 C9 1.3900 .
N10 C7 1.3900 .
C9 N12 1.3900 .
N12 C8 1.3900 .
C8 N11 1.3900 .
N11 C7 1.3900 .
N23 C15 1.39(4) .
N1 C3 1.36(4) .
C15 N24 1.31(4) .
C23 N35 1.40(3) .

loop_
_platon_squeeze_void_nr
_platon_squeeze_void_average_x
_platon_squeeze_void_average_y
_platon_squeeze_void_average_z
_platon_squeeze_void_volume
_platon_squeeze_void_count_electrons
_platon_squeeze_void_content
1 -0.084 0.270 0.656 46 39 ' '
2 -0.099 0.293 0.140 52 32 ' '
3 -0.124 0.793 0.638 54 34 ' '
4 -0.120 0.774 0.158 47 37 ' '

loop_
_twin_individual_id
_twin_individual_mass_fraction_refined
1 0.516(3)
2 0.484(3)
